data_8103510
loop_
_publ_author_name
'Massarotti, V.'
'Capsoni, D.'
'Bini, M.'
'Altomare, A.'
'Moliterni, A.G.G.'

_publ_section_title
;
 Ab initio structural approach on polycrystalline Y2-x Cax Ba Ni O5
 (0<x<0.33) compounds
;
_journal_name_full 'Zeitschrift fuer Kristallographie (149,1979-)'
_journal_page_first 205
_journal_page_last 210
_journal_volume 214
_journal_year 1999
_chemical_formula_sum 'Ba Ca0.26 Ni O5 Y1.74'
_chemical_name_systematic '(Y1.74 Ca0.26) Ba Ni O5'
_space_group_IT_number 71
_symmetry_space_group_name_Hall '-I 2 2'
_symmetry_space_group_name_H-M 'I m m m'
_cell_angle_alpha 90
_cell_angle_beta 90
_cell_angle_gamma 90
_cell_formula_units_Z 2
_cell_length_a 3.744
_cell_length_b 5.7647
_cell_length_c 11.2912
_cell_volume 243.698
_citation_journal_id_ASTM ZEKRDZ
_cod_data_source_file Massarotti_ZEKRDZ_1999_902.cif
_cod_data_source_block Ba1Ca0.26Ni1O5Y1.74
_cod_original_cell_volume 243.6984
_cod_original_formula_sum 'Ba1 Ca0.26 Ni1 O5 Y1.74'
_cod_database_code 8103510

loop_
_symmetry_equiv_pos_as_xyz
x,y,z
-x,-y,z
x,-y,-z
-x,y,-z
-x,-y,-z
x,y,-z
-x,y,z
x,-y,z
x+1/2,y+1/2,z+1/2
-x+1/2,-y+1/2,z+1/2
x+1/2,-y+1/2,-z+1/2
-x+1/2,y+1/2,-z+1/2
-x+1/2,-y+1/2,-z+1/2
x+1/2,y+1/2,-z+1/2
-x+1/2,y+1/2,z+1/2
x+1/2,-y+1/2,z+1/2

loop_
_atom_site_label
_atom_site_type_symbol
_atom_site_fract_x
_atom_site_fract_y
_atom_site_fract_z
_atom_site_occupancy
_atom_site_U_iso_or_equiv
Ba1 Ba+2 0 0 0 1 0.0
Ca1 Ca+2 0 0.5 0.203 0.13 0.0
O1 O-2 0 0.5 0 1 0.0
Ni1 Ni+2 0.5 0.5 0 1 0.0
O2 O-2 0 0.239 0.352 1 0.0
Y1 Y+3 0 0.5 0.203 0.87 0.0
